data_1537919
loop_
_publ_author_name
'Emiraliev, A.'
'Karimov, I.'
'Faizullaev, F.'
'Patiev, M.'

_publ_section_title
;
 Formation of superlattice structure of the antiCaCl-2 type in the Ti-V-C
 system
;
_journal_name_full Kristallografiya
_journal_page_first 778
_journal_page_last 780
_journal_volume 33
_journal_year 1988
_chemical_formula_sum 'C0.5 Ti0.11 V0.89'
_chemical_name_systematic 'Ti.11 V.89 C.50'
_space_group_IT_number 58
_symmetry_space_group_name_Hall '-P 2 2n'
_symmetry_space_group_name_H-M 'P n n m'
_cell_angle_alpha 90
_cell_angle_beta 90
_cell_angle_gamma 90
_cell_formula_units_Z 4
_cell_length_a 5.01
_cell_length_b 4.592
_cell_length_c 2.891
_cell_volume 66.510
_citation_journal_id_ASTM KRISAJ
_cod_data_source_file Emiraliev_KRISAJ_1988_1593.cif
_cod_data_source_block C0.5Ti0.11V0.89
_cod_original_cell_volume 66.51012
_cod_database_code 1537919

loop_
_symmetry_equiv_pos_as_xyz
x,y,z
-x,-y,z
x+1/2,-y+1/2,-z+1/2
-x+1/2,y+1/2,-z+1/2
-x,-y,-z
x,y,-z
-x-1/2,y-1/2,z-1/2
x-1/2,-y-1/2,z-1/2

loop_
_atom_site_label
_atom_site_type_symbol
_atom_site_fract_x
_atom_site_fract_y
_atom_site_fract_z
_atom_site_occupancy
_atom_site_U_iso_or_equiv
V1 V 0.333 0.25 0 0.89 0.0
Ti1 Ti 0.333 0.25 0 0.11 0.0
C1 C 0 0.5 0 1 0.0
